data_4100938
loop_
_publ_author_name
'Hiremath, Rupa'
'Swift, Jennifer A.'

_journal_name_full 'Journal of the American Chemical Society'
_journal_year 2005
_chemical_formula_sum 'C98 H103 B F21 N4 Ti'
_chemical_formula_weight 1794.55
_space_group_IT_number 2
_symmetry_cell_setting triclinic
_symmetry_space_group_name_Hall '-P 1'
_symmetry_space_group_name_H-M 'P -1'
_cell_angle_alpha 94.549(6)
_cell_angle_beta 96.440(6)
_cell_angle_gamma 106.337(6)
_cell_formula_units_Z 2
_cell_length_a 13.314(3)
_cell_length_b 18.463(4)
_cell_length_c 19.131(4)
_cell_measurement_temperature 123(2)
_cell_volume 4453.9(17)
_diffrn_ambient_temperature 123(2)
_exptl_crystal_density_diffrn 1.338
_cod_depositor_comments
;
The following automatic conversions were performed:
'_symmetry_cell_setting' value 'Triclinic' changed to 'triclinic'
according to '/home/saulius/struct/CIF-dictionaries/cif_core.dic'
dictionary named 'cif_core.dic' version 2.4.1 from 2010-06-29.

Automatic conversion script
Id: cif_fix_enum 1527 2010-12-29 10:47:43Z saulius 
;
_cod_database_code 4100938

loop_
_symmetry_equiv_pos_as_xyz
'x, y, z'
'-x, -y, -z'

loop_
_atom_site_label
_atom_site_type_symbol
_atom_site_fract_x
_atom_site_fract_y
_atom_site_fract_z
_atom_site_U_iso_or_equiv
_atom_site_adp_type
_atom_site_occupancy
_atom_site_symmetry_multiplicity
_atom_site_calc_flag
_atom_site_refinement_flags
_atom_site_disorder_assembly
_atom_site_disorder_group
Ti1 Ti 0.81637(3) 0.74704(2) 0.681187(18) 0.02019(9) Uani 1 1 d . . .
F75 F 0.94337(12) 0.63986(8) 1.29775(7) 0.0410(3) Uani 1 1 d . . .
F76 F 0.81759(14) 0.50640(9) 1.31627(8) 0.0561(4) Uani 1 1 d . . .
F77 F 0.68666(12) 0.41309(8) 1.20521(9) 0.0551(4) Uani 1 1 d . . .
F78 F 0.68007(11) 0.46125(8) 1.07429(8) 0.0489(4) Uani 1 1 d . . .
F79 F 0.81096(11) 0.59410(7) 1.05301(7) 0.0359(3) Uani 1 1 d . . .
F86 F 0.87219(10) 0.74288(7) 1.01156(6) 0.0301(3) Uani 1 1 d . . .
F87 F 0.73073(11) 0.81799(8) 0.99262(7) 0.0392(3) Uani 1 1 d . . .
F88 F 0.65468(12) 0.87388(9) 1.10496(8) 0.0516(4) Uani 1 1 d . . .
F89 F 0.72118(13) 0.84833(10) 1.23801(8) 0.0532(4) Uani 1 1 d . . .
F90 F 0.85860(11) 0.76817(8) 1.25845(7) 0.0392(3) Uani 1 1 d . . .
F97 F 1.07785(10) 0.83116(7) 1.08635(7) 0.0317(3) Uani 1 1 d . . .
F98 F 1.21256(11) 0.83057(8) 0.99325(7) 0.0416(3) Uani 1 1 d . . .
F99 F 1.24699(12) 0.69751(9) 0.94476(8) 0.0471(4) Uani 1 1 d . . .
F100 F 1.14366(11) 0.56568(8) 0.99368(8) 0.0421(4) Uani 1 1 d . . .
F101 F 1.00942(10) 0.56428(7) 1.08439(7) 0.0331(3) Uani 1 1 d . . .
F108 F 1.10833(11) 0.63525(7) 1.22104(7) 0.0363(3) Uani 1 1 d . . .
F109 F 1.27206(13) 0.69512(9) 1.32029(9) 0.0583(5) Uani 1 1 d . . .
F110 F 1.31881(13) 0.84376(9) 1.37646(9) 0.0576(5) Uani 1 1 d . . .
F111 F 1.19422(12) 0.92903(7) 1.32878(8) 0.0447(4) Uani 1 1 d . . .
F112 F 1.03439(11) 0.87237(7) 1.22767(7) 0.0359(3) Uani 1 1 d . . .
F113 F 0.3069(3) 0.6803(2) 1.1582(2) 0.0913(16) Uani 0.600(6) 1 d P . .
F120 F 0.4567(9) 0.7274(6) 1.2614(6) 0.180(5) Uiso 0.400(6) 1 d P . .
N2 N 0.96005(14) 0.75835(9) 0.65446(9) 0.0230(4) Uani 1 1 d . . .
N6 N 0.79094(14) 0.64394(9) 0.71945(9) 0.0225(4) Uani 1 1 d . . .
N39 N 0.72435(14) 0.73757(9) 0.60773(9) 0.0247(4) Uani 1 1 d . . .
N52 N 0.79588(14) 0.84199(9) 0.74659(9) 0.0237(4) Uani 1 1 d . . .
C3 C 1.01992(16) 0.75052(11) 0.71448(11) 0.0234(4) Uani 1 1 d . . .
C4 C 0.97370(17) 0.70338(11) 0.76319(11) 0.0234(4) Uani 1 1 d . . .
C5 C 0.87743(17) 0.64266(11) 0.76051(10) 0.0219(4) Uani 1 1 d . . .
C7 C 1.00414(18) 0.78629(12) 0.59297(12) 0.0299(5) Uani 1 1 d . . .
C8 C 1.0354(2) 0.73723(14) 0.54625(13) 0.0380(6) Uani 1 1 d . . .
C9 C 1.0768(3) 0.76550(18) 0.48685(17) 0.0595(9) Uani 1 1 d . . .
C10 C 1.0894(3) 0.8396(2) 0.47540(18) 0.0721(11) Uani 1 1 d . . .
C11 C 1.0560(3) 0.88675(17) 0.52081(16) 0.0583(9) Uani 1 1 d . . .
C12 C 1.0123(2) 0.86176(13) 0.58035(13) 0.0380(6) Uani 1 1 d . . .
C13 C 0.9790(2) 0.91697(13) 0.62930(13) 0.0392(6) Uani 1 1 d . . .
C14 C 1.0635(3) 0.99428(16) 0.64809(18) 0.0535(8) Uani 1 1 d . . .
C15 C 0.8753(3) 0.92850(17) 0.59784(15) 0.0454(7) Uani 1 1 d . . .
C16 C 1.0275(2) 0.65511(14) 0.55822(14) 0.0416(6) Uani 1 1 d . . .
C17 C 0.9546(3) 0.59953(19) 0.4983(2) 0.0579(8) Uani 1 1 d . . .
C18 C 1.1354(3) 0.6401(2) 0.5663(2) 0.0587(9) Uani 1 1 d . . .
C19 C 1.14045(17) 0.79252(12) 0.73795(12) 0.0298(5) Uani 1 1 d . . .
C20 C 1.1471(2) 0.85055(17) 0.80175(16) 0.0434(7) Uani 1 1 d . . .
C21 C 1.1987(2) 0.73536(16) 0.76123(16) 0.0401(6) Uani 1 1 d . . .
C22 C 1.2023(2) 0.83657(18) 0.68413(17) 0.0452(7) Uani 1 1 d . . .
C23 C 0.89130(18) 0.58060(12) 0.80839(11) 0.0281(5) Uani 1 1 d . . .
C24 C 0.9168(2) 0.61529(16) 0.88634(13) 0.0380(6) Uani 1 1 d . . .
C25 C 0.7991(2) 0.50762(14) 0.80377(14) 0.0339(5) Uani 1 1 d . . .
C26 C 0.9857(2) 0.55517(16) 0.78685(17) 0.0406(6) Uani 1 1 d . . .
C27 C 0.68874(17) 0.58660(12) 0.71363(12) 0.0270(5) Uani 1 1 d . . .
C28 C 0.6562(2) 0.53221(13) 0.65410(13) 0.0337(5) Uani 1 1 d . . .
C29 C 0.5592(2) 0.47662(14) 0.65095(15) 0.0452(7) Uani 1 1 d . . .
C30 C 0.4963(2) 0.47593(16) 0.70339(17) 0.0510(7) Uani 1 1 d . . .
C31 C 0.5281(2) 0.53212(15) 0.76048(16) 0.0454(7) Uani 1 1 d . . .
C32 C 0.62436(18) 0.58819(13) 0.76752(13) 0.0328(5) Uani 1 1 d . . .
C33 C 0.6559(2) 0.64614(14) 0.83384(13) 0.0354(5) Uani 1 1 d . . .
C34 C 0.6353(3) 0.60994(18) 0.90232(15) 0.0479(7) Uani 1 1 d . . .
C35 C 0.5998(2) 0.70746(16) 0.82848(16) 0.0433(6) Uani 1 1 d . . .
C36 C 0.7225(2) 0.53013(14) 0.59522(13) 0.0383(6) Uani 1 1 d . . .
C37 C 0.6572(3) 0.5267(2) 0.52316(16) 0.0592(9) Uani 1 1 d . . .
C38 C 0.7665(4) 0.4621(2) 0.5963(2) 0.0649(10) Uani 1 1 d . . .
C40 C 0.6435(2) 0.73586(12) 0.55244(12) 0.0347(5) Uani 1 1 d . . .
C41 C 0.5389(2) 0.72649(15) 0.56816(15) 0.0433(6) Uani 1 1 d . . .
C42 C 0.4602(3) 0.7297(2) 0.51512(19) 0.0638(9) Uani 1 1 d . . .
C43 C 0.4839(4) 0.7402(2) 0.4475(2) 0.0757(11) Uani 1 1 d . . .
C44 C 0.5818(3) 0.74584(19) 0.43035(19) 0.0621(9) Uani 1 1 d . . .
C45 C 0.6644(2) 0.74488(15) 0.48254(13) 0.0447(7) Uani 1 1 d . . .
C46 C 0.7690(3) 0.75084(16) 0.45919(15) 0.0507(7) Uani 1 1 d . . .
C47 C 0.8110(4) 0.8222(2) 0.42181(18) 0.0752(12) Uani 1 1 d . . .
C48 C 0.7637(4) 0.6813(2) 0.40634(18) 0.0637(9) Uani 1 1 d . . .
C49 C 0.5050(2) 0.70710(17) 0.63985(15) 0.0472(7) Uani 1 1 d . . .
C50 C 0.4316(3) 0.6257(2) 0.6330(2) 0.0579(8) Uani 1 1 d . . .
C51 C 0.4502(3) 0.7619(2) 0.6728(2) 0.0765(12) Uani 1 1 d . . .
C53 C 0.71958(18) 0.86984(12) 0.72734(12) 0.0271(5) Uani 1 1 d . . .
C54 C 0.68678(18) 0.93241(12) 0.75933(12) 0.0307(5) Uani 1 1 d . . .
C55 C 0.7143(2) 0.96461(14) 0.83015(14) 0.0362(6) Uani 1 1 d . . .
C56 C 0.6810(2) 1.02585(15) 0.85306(16) 0.0453(7) Uani 1 1 d . . .
C57 C 0.6209(2) 1.05719(15) 0.80810(16) 0.0476(7) Uani 1 1 d . . .
C58 C 0.5902(3) 1.02352(17) 0.73885(18) 0.0531(8) Uani 1 1 d . . .
C59 C 0.6221(2) 0.96214(16) 0.71476(15) 0.0421(6) Uani 1 1 d . . .
C60 C 0.5917(5) 1.1275(2) 0.8338(3) 0.0769(13) Uani 1 1 d . . .
C61 C 0.87563(17) 0.87953(11) 0.80623(11) 0.0231(4) Uani 1 1 d . . .
C62 C 0.89522(18) 0.84081(12) 0.86313(11) 0.0257(5) Uani 1 1 d . . .
C63 C 0.97519(19) 0.87666(12) 0.91751(12) 0.0275(5) Uani 1 1 d . . .
C64 C 1.03816(17) 0.95052(12) 0.91681(11) 0.0265(5) Uani 1 1 d . . .
C65 C 1.01649(19) 0.98895(12) 0.85995(12) 0.0277(5) Uani 1 1 d . . .
C66 C 0.93666(18) 0.95428(12) 0.80491(12) 0.0259(5) Uani 1 1 d . . .
C67 C 1.1289(2) 0.98746(15) 0.97450(14) 0.0359(6) Uani 1 1 d . . .
C69 C 0.88802(17) 0.62397(12) 1.17343(11) 0.0269(5) Uani 1 1 d . . .
C70 C 0.88208(19) 0.59786(13) 1.23938(13) 0.0334(5) Uani 1 1 d . . .
C71 C 0.8157(2) 0.52850(14) 1.25068(13) 0.0382(6) Uani 1 1 d . . .
C72 C 0.7498(2) 0.48166(14) 1.19555(15) 0.0398(6) Uani 1 1 d . . .
C73 C 0.74829(19) 0.50532(14) 1.12890(14) 0.0364(6) Uani 1 1 d . . .
C74 C 0.81600(18) 0.57441(13) 1.11952(12) 0.0304(5) Uani 1 1 d . . .
C80 C 0.87781(17) 0.75443(12) 1.13684(11) 0.0256(5) Uani 1 1 d . . .
C81 C 0.83877(17) 0.76827(12) 1.07074(11) 0.0262(5) Uani 1 1 d . . .
C82 C 0.76490(18) 0.80720(13) 1.05886(12) 0.0307(5) Uani 1 1 d . . .
C83 C 0.72615(19) 0.83538(14) 1.11532(13) 0.0363(6) Uani 1 1 d . . .
C84 C 0.7598(2) 0.82225(15) 1.18212(13) 0.0372(6) Uani 1 1 d . . .
C85 C 0.83189(19) 0.78151(13) 1.19123(12) 0.0318(5) Uani 1 1 d . . .
C91 C 1.03319(17) 0.69776(12) 1.08978(11) 0.0236(4) Uani 1 1 d . . .
C92 C 1.09031(17) 0.76278(12) 1.06359(11) 0.0258(5) Uani 1 1 d . . .
C93 C 1.16054(18) 0.76447(13) 1.01600(12) 0.0302(5) Uani 1 1 d . . .
C94 C 1.17912(18) 0.69751(14) 0.99200(12) 0.0325(5) Uani 1 1 d . . .
C95 C 1.12658(18) 0.63147(13) 1.01626(12) 0.0298(5) Uiso 1 1 d . . .
C96 C 1.05606(17) 0.63269(12) 1.06373(11) 0.0264(5) Uani 1 1 d . . .
C102 C 1.05860(17) 0.74886(11) 1.21959(11) 0.0244(4) Uani 1 1 d . . .
C103 C 1.12660(19) 0.70893(12) 1.24612(12) 0.0288(5) Uani 1 1 d . . .
C104 C 1.2124(2) 0.73850(13) 1.29720(13) 0.0360(6) Uani 1 1 d . . .
C105 C 1.2361(2) 0.81354(14) 1.32566(13) 0.0373(6) Uani 1 1 d . . .
C106 C 1.1735(2) 0.85590(12) 1.30098(12) 0.0323(5) Uani 1 1 d . . .
C107 C 1.08884(18) 0.82436(12) 1.24900(11) 0.0277(5) Uani 1 1 d . . .
C114 C 0.3928(3) 0.66243(19) 1.1485(2) 0.0651(9) Uani 1 1 d . . .
C115 C 0.4025(4) 0.6287(3) 1.0879(2) 0.1079(17) Uani 1 1 d . . .
H215 H 0.3441 0.6116 1.0512 0.130 Uiso 1 1 calc R . .
C116 C 0.4985(4) 0.6183(3) 1.0784(3) 0.126(2) Uani 1 1 d . . .
H214 H 0.5076 0.5979 1.0332 0.151 Uiso 1 1 calc R . .
C117 C 0.5767(4) 0.6355(3) 1.1291(5) 0.123(2) Uani 1 1 d . . .
H213 H 0.6402 0.6234 1.1232 0.147 Uiso 1 1 calc R . .
C118 C 0.5649(4) 0.6738(4) 1.1950(4) 0.126(2) Uani 1 1 d . . .
H212 H 0.6224 0.6919 1.2324 0.151 Uiso 1 1 calc R . .
C119 C 0.4700(4) 0.6828(3) 1.2017(2) 0.0909(13) Uani 1 1 d . . .
C121 C 0.4474(3) 0.8504(2) 0.8898(2) 0.0700(10) Uani 1 1 d . . .
C122 C 0.5028(3) 0.9013(2) 0.95690(18) 0.0609(8) Uani 1 1 d . . .
C123 C 0.4714(3) 0.97265(18) 0.96816(16) 0.0527(7) Uani 1 1 d . . .
C124 C 1.4790(12) 0.9622(8) 1.5236(5) 0.351(8) Uani 1 1 d P . .
C125 C 1.6118(10) 0.9722(7) 1.4884(5) 0.310(7) Uani 1 1 d P . .
C126 C 1.6573(7) 0.9727(6) 1.4208(7) 0.300(6) Uani 1 1 d P . .
B68 B 0.9633(2) 0.70603(14) 1.15477(13) 0.0251(5) Uani 1 1 d . . .
H127 H 1.0206(17) 0.7064(11) 0.8043(11) 0.018(5) Uiso 1 1 d . . .
H128 H 1.103(3) 0.736(2) 0.4587(18) 0.077(11) Uiso 1 1 d . . .
H129 H 1.120(3) 0.858(2) 0.4383(19) 0.082(11) Uiso 1 1 d . . .
H130 H 1.062(2) 0.9402(18) 0.5114(15) 0.060(9) Uiso 1 1 d . . .
H131 H 0.9736(18) 0.8954(13) 0.6755(13) 0.031(6) Uiso 1 1 d . . .
H132 H 1.134(3) 0.9901(19) 0.6704(18) 0.074(11) Uiso 1 1 d . . .
H133 H 1.070(2) 1.0214(18) 0.6029(17) 0.066(9) Uiso 1 1 d . . .
H134 H 1.037(2) 1.0259(19) 0.6832(17) 0.069(10) Uiso 1 1 d . . .
H135 H 0.825(2) 0.8850(18) 0.5873(15) 0.051(9) Uiso 1 1 d . . .
H136 H 0.848(2) 0.9621(16) 0.6297(15) 0.051(8) Uiso 1 1 d . . .
H137 H 0.889(2) 0.9558(16) 0.5585(15) 0.045(7) Uiso 1 1 d . . .
H138 H 0.997(2) 0.6410(15) 0.6042(14) 0.044(7) Uiso 1 1 d . . .
H139 H 0.887(3) 0.605(2) 0.494(2) 0.093(13) Uiso 1 1 d . . .
H140 H 0.984(2) 0.6060(15) 0.4552(15) 0.043(8) Uiso 1 1 d . . .
H141 H 0.943(2) 0.5427(19) 0.5078(15) 0.060(9) Uiso 1 1 d . . .
H142 H 1.168(4) 0.651(3) 0.521(3) 0.140(19) Uiso 1 1 d . . .
H143 H 1.129(2) 0.585(2) 0.5789(16) 0.065(9) Uiso 1 1 d . . .
H144 H 1.189(2) 0.6800(18) 0.6057(17) 0.063(9) Uiso 1 1 d . . .
H145 H 1.111(2) 0.8887(17) 0.7871(15) 0.051(8) Uiso 1 1 d . . .
H146 H 1.116(2) 0.8267(16) 0.8430(16) 0.053(8) Uiso 1 1 d . . .
H147 H 1.219(3) 0.8752(17) 0.8179(16) 0.061(9) Uiso 1 1 d . . .
H148 H 1.176(2) 0.7117(16) 0.8054(15) 0.049(8) Uiso 1 1 d . . .
H149 H 1.271(2) 0.7587(16) 0.7689(15) 0.051(8) Uiso 1 1 d . . .
H150 H 1.185(2) 0.6927(17) 0.7242(16) 0.051(8) Uiso 1 1 d . . .
H151 H 1.277(2) 0.8589(15) 0.7102(14) 0.045(7) Uiso 1 1 d . . .
H152 H 1.198(2) 0.8003(17) 0.6403(16) 0.057(9) Uiso 1 1 d . . .
H153 H 1.174(2) 0.8733(17) 0.6708(15) 0.047(8) Uiso 1 1 d . . .
H154 H 0.983(2) 0.6599(16) 0.8946(14) 0.049(8) Uiso 1 1 d . . .
H155 H 0.929(2) 0.5753(19) 0.9193(17) 0.070(9) Uiso 1 1 d . . .
H156 H 0.858(2) 0.6316(15) 0.9009(14) 0.042(7) Uiso 1 1 d . . .
H157 H 0.777(2) 0.4802(14) 0.7550(14) 0.039(7) Uiso 1 1 d . . .
H158 H 0.739(2) 0.5176(15) 0.8183(14) 0.043(7) Uiso 1 1 d . . .
H159 H 0.8221(18) 0.4734(14) 0.8336(12) 0.030(6) Uiso 1 1 d . . .
H160 H 0.994(2) 0.5155(15) 0.8121(13) 0.039(7) Uiso 1 1 d . . .
H161 H 1.050(2) 0.5965(17) 0.7944(14) 0.049(8) Uiso 1 1 d . . .
H162 H 0.973(2) 0.5383(16) 0.7376(16) 0.049(8) Uiso 1 1 d . . .
H163 H 0.537(2) 0.4370(16) 0.6119(15) 0.052(8) Uiso 1 1 d . . .
H164 H 0.427(3) 0.436(2) 0.6946(17) 0.078(11) Uiso 1 1 d . . .
H165 H 0.480(2) 0.5314(14) 0.7970(14) 0.041(7) Uiso 1 1 d . . .
H166 H 0.735(2) 0.6718(14) 0.8383(13) 0.039(7) Uiso 1 1 d . . .
H167 H 0.663(3) 0.560(2) 0.9047(17) 0.073(10) Uiso 1 1 d . . .
H168 H 0.664(2) 0.6488(18) 0.9423(17) 0.060(9) Uiso 1 1 d . . .
H169 H 0.553(2) 0.5934(15) 0.9005(14) 0.045(7) Uiso 1 1 d . . .
H170 H 0.620(3) 0.7494(19) 0.8738(17) 0.072(10) Uiso 1 1 d . . .
H171 H 0.514(3) 0.6821(19) 0.8214(17) 0.073(10) Uiso 1 1 d . . .
H172 H 0.602(2) 0.7285(15) 0.7823(15) 0.043(7) Uiso 1 1 d . . .
H173 H 0.781(2) 0.5765(15) 0.6014(13) 0.038(7) Uiso 1 1 d . . .
H174 H 0.627(4) 0.575(3) 0.522(2) 0.133(17) Uiso 1 1 d . . .
H175 H 0.593(3) 0.479(2) 0.5107(18) 0.078(11) Uiso 1 1 d . . .
H176 H 0.704(3) 0.5232(19) 0.4879(19) 0.073(11) Uiso 1 1 d . . .
H177 H 0.820(3) 0.467(2) 0.638(2) 0.088(13) Uiso 1 1 d . . .
H178 H 0.810(3) 0.4616(19) 0.5582(19) 0.077(11) Uiso 1 1 d . . .
H179 H 0.707(4) 0.415(3) 0.592(3) 0.14(2) Uiso 1 1 d . . .
H180 H 0.378(3) 0.723(2) 0.5287(18) 0.087(11) Uiso 1 1 d . . .
H181 H 0.431(3) 0.745(2) 0.415(2) 0.112(15) Uiso 1 1 d . . .
H182 H 0.590(3) 0.744(2) 0.379(2) 0.080(11) Uiso 1 1 d . . .
H183 H 0.819(2) 0.7497(17) 0.4981(16) 0.057(9) Uiso 1 1 d . . .
H184 H 0.810(3) 0.870(2) 0.4510(19) 0.077(11) Uiso 1 1 d . . .
H185 H 0.746(3) 0.820(2) 0.375(2) 0.106(14) Uiso 1 1 d . . .
H186 H 0.896(3) 0.825(2) 0.402(2) 0.107(14) Uiso 1 1 d . . .
H187 H 0.710(2) 0.6778(17) 0.3605(17) 0.063(9) Uiso 1 1 d . . .
H188 H 0.843(3) 0.688(2) 0.395(2) 0.095(13) Uiso 1 1 d . . .
H189 H 0.723(4) 0.628(3) 0.428(2) 0.128(16) Uiso 1 1 d . . .
H190 H 0.574(2) 0.7095(15) 0.6733(14) 0.044(7) Uiso 1 1 d . . .
H191 H 0.363(3) 0.6234(19) 0.5997(18) 0.080(11) Uiso 1 1 d . . .
H192 H 0.411(3) 0.616(2) 0.683(2) 0.094(13) Uiso 1 1 d . . .
H193 H 0.469(2) 0.5824(17) 0.6083(15) 0.055(8) Uiso 1 1 d . . .
H194 H 0.408(5) 0.746(4) 0.722(4) 0.21(3) Uiso 1 1 d . . .
H195 H 0.386(3) 0.7614(18) 0.6396(17) 0.069(10) Uiso 1 1 d . . .
H196 H 0.501(4) 0.827(3) 0.680(2) 0.127(16) Uiso 1 1 d . . .
H197 H 0.6746(19) 0.8458(14) 0.6863(13) 0.034(7) Uiso 1 1 d . . .
H198 H 0.757(2) 0.9424(15) 0.8662(14) 0.043(7) Uiso 1 1 d . . .
H199 H 0.705(2) 1.0501(17) 0.9018(16) 0.056(8) Uiso 1 1 d . . .
H200 H 0.544(3) 1.041(2) 0.7067(18) 0.074(10) Uiso 1 1 d . . .
H201 H 0.598(2) 0.9386(15) 0.6694(14) 0.039(7) Uiso 1 1 d . . .
H202 H 0.554(4) 1.121(3) 0.871(3) 0.137(19) Uiso 1 1 d . . .
H203 H 0.637(4) 1.164(3) 0.827(3) 0.14(2) Uiso 1 1 d . . .
H204 H 0.528(3) 1.123(2) 0.8043(19) 0.072(13) Uiso 1 1 d . . .
H205 H 0.8543(19) 0.7929(14) 0.8665(12) 0.031(6) Uiso 1 1 d . . .
H206 H 0.9883(17) 0.8522(12) 0.9553(12) 0.021(6) Uiso 1 1 d . . .
H207 H 1.0588(19) 1.0379(15) 0.8585(12) 0.035(7) Uiso 1 1 d . . .
H208 H 0.9225(17) 0.9792(13) 0.7675(12) 0.023(6) Uiso 1 1 d . . .
H209 H 1.197(3) 0.9883(17) 0.9595(16) 0.060(9) Uiso 1 1 d . . .
H210 H 1.131(2) 1.0417(17) 0.9897(14) 0.050(8) Uiso 1 1 d . . .
H211 H 1.122(2) 0.9662(18) 1.0173(18) 0.065(9) Uiso 1 1 d . . .
H216 H 0.464(3) 0.883(2) 0.848(2) 0.097(14) Uiso 1 1 d . . .
H217 H 0.362(3) 0.836(2) 0.886(2) 0.095(12) Uiso 1 1 d . . .
H218 H 0.476(3) 0.807(2) 0.894(2) 0.094(13) Uiso 1 1 d . . .
H219 H 0.592(3) 0.920(2) 0.951(2) 0.098(12) Uiso 1 1 d . . .
H220 H 0.481(3) 0.865(2) 1.002(2) 0.116(15) Uiso 1 1 d . . .
H221 H 0.387(3) 0.9547(19) 0.9767(17) 0.075(10) Uiso 1 1 d . . .
H222 H 0.475(2) 1.0024(18) 0.9196(17) 0.066(9) Uiso 1 1 d . . .

loop_
_atom_site_aniso_label
_atom_site_aniso_U_11
_atom_site_aniso_U_22
_atom_site_aniso_U_33
_atom_site_aniso_U_23
_atom_site_aniso_U_13
_atom_site_aniso_U_12
Ti1 0.0262(2) 0.01656(18) 0.01860(18) 0.00077(13) 0.00418(15) 0.00752(15)
F75 0.0536(9) 0.0417(8) 0.0267(7) 0.0089(6) 0.0065(6) 0.0106(7)
F76 0.0679(11) 0.0543(10) 0.0520(10) 0.0301(8) 0.0245(8) 0.0147(9)
F77 0.0470(9) 0.0341(8) 0.0855(12) 0.0164(8) 0.0310(9) 0.0030(7)
F78 0.0358(8) 0.0382(8) 0.0627(10) -0.0115(7) 0.0081(7) -0.0011(7)
F79 0.0388(8) 0.0361(7) 0.0295(7) -0.0001(6) 0.0020(6) 0.0077(6)
F86 0.0370(7) 0.0331(7) 0.0225(6) 0.0028(5) 0.0057(5) 0.0133(6)
F87 0.0443(8) 0.0452(8) 0.0318(7) 0.0070(6) -0.0040(6) 0.0220(7)
F88 0.0516(10) 0.0673(11) 0.0502(9) 0.0041(8) 0.0028(7) 0.0429(9)
F89 0.0620(10) 0.0760(11) 0.0393(8) 0.0000(8) 0.0170(7) 0.0465(9)
F90 0.0513(9) 0.0534(9) 0.0239(7) 0.0081(6) 0.0108(6) 0.0298(7)
F97 0.0420(8) 0.0221(6) 0.0338(7) 0.0053(5) 0.0100(6) 0.0117(6)
F98 0.0459(9) 0.0376(8) 0.0436(8) 0.0134(6) 0.0203(7) 0.0082(7)
F99 0.0464(9) 0.0560(9) 0.0442(9) 0.0034(7) 0.0249(7) 0.0170(7)
F100 0.0443(8) 0.0344(8) 0.0495(9) -0.0111(6) 0.0133(7) 0.0164(7)
F101 0.0406(8) 0.0209(6) 0.0394(7) 0.0016(5) 0.0100(6) 0.0104(6)
F108 0.0443(8) 0.0205(6) 0.0439(8) -0.0024(5) -0.0060(6) 0.0155(6)
F109 0.0587(10) 0.0414(9) 0.0713(11) -0.0045(8) -0.0297(9) 0.0267(8)
F110 0.0563(10) 0.0456(9) 0.0568(10) -0.0114(7) -0.0257(8) 0.0099(8)
F111 0.0593(10) 0.0241(7) 0.0453(8) -0.0097(6) 0.0035(7) 0.0090(7)
F112 0.0514(9) 0.0226(7) 0.0380(7) 0.0023(5) 0.0027(6) 0.0196(6)
F113 0.085(3) 0.092(3) 0.111(3) 0.007(2) 0.035(2) 0.042(2)
N2 0.0286(10) 0.0179(8) 0.0234(9) 0.0021(7) 0.0059(7) 0.0076(7)
N6 0.0268(9) 0.0172(8) 0.0231(9) 0.0002(7) 0.0040(7) 0.0065(7)
N39 0.0325(10) 0.0191(9) 0.0228(9) -0.0005(7) 0.0026(8) 0.0093(8)
N52 0.0269(10) 0.0200(9) 0.0231(9) -0.0003(7) 0.0045(7) 0.0055(7)
C3 0.0260(11) 0.0176(10) 0.0278(11) -0.0017(8) 0.0065(9) 0.0083(9)
C4 0.0269(11) 0.0210(10) 0.0225(11) 0.0004(8) 0.0004(9) 0.0092(9)
C5 0.0301(12) 0.0180(10) 0.0198(10) -0.0001(8) 0.0056(9) 0.0102(9)
C7 0.0368(13) 0.0262(11) 0.0282(11) 0.0044(9) 0.0121(10) 0.0084(10)
C8 0.0456(15) 0.0345(13) 0.0370(13) 0.0011(10) 0.0160(11) 0.0134(11)
C9 0.086(2) 0.0515(18) 0.0502(18) 0.0060(14) 0.0425(17) 0.0234(17)
C10 0.117(3) 0.059(2) 0.0511(19) 0.0201(16) 0.053(2) 0.024(2)
C11 0.096(3) 0.0365(16) 0.0475(17) 0.0143(13) 0.0377(17) 0.0147(16)
C12 0.0545(16) 0.0287(12) 0.0331(13) 0.0077(10) 0.0173(12) 0.0104(12)
C13 0.0653(18) 0.0207(11) 0.0345(13) 0.0084(10) 0.0206(13) 0.0108(12)
C14 0.076(2) 0.0263(14) 0.0537(19) 0.0046(13) 0.0213(17) 0.0034(14)
C15 0.074(2) 0.0288(14) 0.0385(15) 0.0087(12) 0.0190(15) 0.0184(15)
C16 0.0548(17) 0.0361(14) 0.0413(15) -0.0011(11) 0.0190(13) 0.0220(13)
C17 0.053(2) 0.0443(18) 0.074(2) -0.0058(16) 0.0013(18) 0.0173(15)
C18 0.059(2) 0.053(2) 0.064(2) -0.0175(16) -0.0048(17) 0.0277(16)
C19 0.0249(12) 0.0268(11) 0.0362(13) -0.0018(9) 0.0064(10) 0.0059(9)
C20 0.0281(14) 0.0417(16) 0.0509(17) -0.0184(13) 0.0031(13) 0.0025(12)
C21 0.0273(14) 0.0422(15) 0.0504(17) 0.0010(13) 0.0046(12) 0.0111(12)
C22 0.0343(16) 0.0408(16) 0.0565(18) 0.0065(14) 0.0119(13) 0.0019(13)
C23 0.0341(13) 0.0246(11) 0.0285(11) 0.0075(9) 0.0043(10) 0.0118(10)
C24 0.0471(17) 0.0372(14) 0.0271(13) 0.0088(10) 0.0004(11) 0.0084(13)
C25 0.0439(15) 0.0239(12) 0.0355(14) 0.0088(10) 0.0078(12) 0.0099(11)
C26 0.0460(17) 0.0311(14) 0.0543(18) 0.0166(13) 0.0117(13) 0.0218(13)
C27 0.0275(12) 0.0176(10) 0.0342(12) 0.0022(9) 0.0015(9) 0.0049(9)
C28 0.0397(14) 0.0223(11) 0.0367(13) -0.0006(9) -0.0009(11) 0.0087(10)
C29 0.0477(17) 0.0262(13) 0.0506(17) -0.0073(12) -0.0013(13) -0.0006(12)
C30 0.0372(16) 0.0345(15) 0.068(2) -0.0058(13) 0.0068(14) -0.0078(12)
C31 0.0369(15) 0.0340(14) 0.0596(18) -0.0020(12) 0.0172(13) -0.0010(11)
C32 0.0295(12) 0.0253(12) 0.0409(13) -0.0013(10) 0.0069(10) 0.0044(10)
C33 0.0337(14) 0.0321(13) 0.0375(13) -0.0007(10) 0.0112(11) 0.0037(11)
C34 0.0545(19) 0.0446(17) 0.0415(16) 0.0020(13) 0.0181(14) 0.0058(14)
C35 0.0467(17) 0.0378(15) 0.0450(16) -0.0035(12) 0.0118(13) 0.0120(13)
C36 0.0510(16) 0.0252(12) 0.0337(13) -0.0046(10) 0.0023(12) 0.0064(12)
C37 0.073(2) 0.054(2) 0.0370(16) -0.0018(14) -0.0028(16) 0.0027(18)
C38 0.101(3) 0.062(2) 0.054(2) 0.0079(17) 0.032(2) 0.051(2)
C40 0.0490(15) 0.0213(11) 0.0307(12) -0.0001(9) -0.0064(11) 0.0110(11)
C41 0.0412(15) 0.0363(14) 0.0500(16) -0.0043(11) -0.0121(12) 0.0170(12)
C42 0.054(2) 0.067(2) 0.068(2) 0.0036(17) -0.0176(17) 0.0247(17)
C43 0.079(3) 0.084(3) 0.056(2) 0.0109(18) -0.027(2) 0.024(2)
C44 0.067(2) 0.065(2) 0.0500(19) 0.0151(16) -0.0170(17) 0.0198(18)
C45 0.0598(18) 0.0346(14) 0.0338(14) 0.0051(11) -0.0068(12) 0.0092(13)
C46 0.063(2) 0.0475(17) 0.0317(14) 0.0063(12) -0.0013(14) 0.0025(14)
C47 0.118(4) 0.053(2) 0.0386(18) 0.0057(15) 0.019(2) -0.003(2)
C48 0.087(3) 0.059(2) 0.0454(18) 0.0051(15) 0.0063(18) 0.023(2)
C49 0.0353(15) 0.0588(18) 0.0459(16) -0.0122(13) -0.0019(12) 0.0189(13)
C50 0.0458(19) 0.064(2) 0.059(2) 0.0000(16) 0.0006(16) 0.0129(16)
C51 0.0378(18) 0.089(3) 0.094(3) -0.045(2) -0.0016(19) 0.0244(19)
C53 0.0315(13) 0.0241(11) 0.0246(11) -0.0007(9) 0.0034(10) 0.0075(10)
C54 0.0321(13) 0.0252(11) 0.0363(13) 0.0013(9) 0.0090(10) 0.0098(10)
C55 0.0351(14) 0.0345(13) 0.0391(14) -0.0039(11) 0.0107(11) 0.0107(11)
C56 0.0453(16) 0.0384(15) 0.0516(17) -0.0107(12) 0.0172(13) 0.0116(12)
C57 0.0542(17) 0.0329(14) 0.0651(19) 0.0041(13) 0.0279(15) 0.0208(13)
C58 0.061(2) 0.0509(18) 0.065(2) 0.0176(15) 0.0207(16) 0.0367(16)
C59 0.0475(16) 0.0447(15) 0.0407(15) 0.0038(12) 0.0073(13) 0.0241(13)
C60 0.096(4) 0.046(2) 0.110(4) 0.009(2) 0.051(3) 0.041(2)
C61 0.0272(11) 0.0203(10) 0.0230(10) -0.0016(8) 0.0054(9) 0.0093(9)
C62 0.0312(12) 0.0181(11) 0.0287(11) 0.0027(8) 0.0094(9) 0.0064(9)
C63 0.0377(13) 0.0249(11) 0.0232(11) 0.0042(9) 0.0060(10) 0.0135(10)
C64 0.0313(12) 0.0246(11) 0.0245(11) -0.0026(8) 0.0041(9) 0.0113(9)
C65 0.0349(13) 0.0168(11) 0.0311(12) 0.0003(9) 0.0060(10) 0.0071(10)
C66 0.0350(13) 0.0202(10) 0.0241(11) 0.0025(9) 0.0051(9) 0.0103(9)
C67 0.0429(16) 0.0309(13) 0.0302(13) -0.0039(10) -0.0022(11) 0.0097(12)
C69 0.0301(12) 0.0238(11) 0.0304(12) 0.0042(9) 0.0088(9) 0.0118(9)
C70 0.0371(14) 0.0325(13) 0.0345(13) 0.0062(10) 0.0103(11) 0.0136(11)
C71 0.0437(15) 0.0368(14) 0.0416(14) 0.0179(11) 0.0186(12) 0.0155(12)
C72 0.0346(14) 0.0271(13) 0.0626(17) 0.0119(12) 0.0223(13) 0.0091(11)
C73 0.0298(13) 0.0311(13) 0.0473(15) -0.0038(11) 0.0091(11) 0.0081(10)
C74 0.0303(12) 0.0298(12) 0.0340(12) 0.0029(9) 0.0086(10) 0.0119(10)
C80 0.0290(12) 0.0220(11) 0.0270(11) 0.0036(8) 0.0053(9) 0.0088(9)
C81 0.0303(12) 0.0256(11) 0.0238(11) 0.0020(8) 0.0057(9) 0.0094(9)
C82 0.0309(12) 0.0327(12) 0.0289(12) 0.0051(9) -0.0002(10) 0.0114(10)
C83 0.0348(14) 0.0390(14) 0.0407(14) 0.0045(11) 0.0028(11) 0.0210(11)
C84 0.0417(15) 0.0455(15) 0.0331(13) 0.0020(11) 0.0117(11) 0.0250(12)
C85 0.0380(13) 0.0364(13) 0.0259(11) 0.0067(9) 0.0065(10) 0.0169(11)
C91 0.0262(11) 0.0239(11) 0.0207(10) 0.0010(8) -0.0004(8) 0.0091(9)
C92 0.0290(12) 0.0249(11) 0.0244(11) 0.0009(8) 0.0019(9) 0.0108(9)
C93 0.0307(12) 0.0306(12) 0.0283(12) 0.0066(9) 0.0053(10) 0.0056(10)
C94 0.0301(13) 0.0436(14) 0.0255(11) 0.0002(10) 0.0074(10) 0.0131(11)
C96 0.0272(12) 0.0229(11) 0.0281(11) 0.0010(8) 0.0015(9) 0.0070(9)
C102 0.0338(12) 0.0203(10) 0.0215(10) 0.0037(8) 0.0077(9) 0.0102(9)
C103 0.0383(13) 0.0194(10) 0.0288(11) -0.0003(8) 0.0014(10) 0.0109(10)
C104 0.0381(14) 0.0269(12) 0.0427(14) 0.0028(10) -0.0058(11) 0.0138(11)
C105 0.0391(14) 0.0342(13) 0.0326(13) -0.0038(10) -0.0063(11) 0.0072(11)
C106 0.0445(14) 0.0219(11) 0.0283(12) -0.0027(9) 0.0069(10) 0.0072(10)
C107 0.0390(13) 0.0222(11) 0.0261(11) 0.0046(8) 0.0093(10) 0.0134(10)
C114 0.064(2) 0.057(2) 0.074(2) -0.0040(17) 0.0034(19) 0.0226(17)
C115 0.074(3) 0.170(5) 0.076(3) -0.022(3) 0.002(2) 0.044(3)
C116 0.089(4) 0.135(5) 0.140(5) -0.057(4) 0.035(3) 0.021(3)
C117 0.054(3) 0.072(3) 0.256(8) 0.025(4) 0.038(4) 0.034(2)
C118 0.071(3) 0.126(5) 0.181(6) 0.084(5) 0.002(4) 0.016(3)
C119 0.086(3) 0.101(3) 0.074(3) 0.026(2) 0.016(2) 0.002(3)
C121 0.069(3) 0.062(2) 0.073(3) -0.0176(19) 0.010(2) 0.016(2)
C122 0.063(2) 0.063(2) 0.058(2) -0.0002(16) 0.0116(16) 0.0212(17)
C123 0.0529(19) 0.0548(18) 0.0482(17) -0.0014(14) 0.0135(14) 0.0119(15)
C124 0.353(14) 0.48(2) 0.187(9) 0.043(9) -0.145(9) 0.137(14)
C125 0.353(16) 0.387(15) 0.154(7) -0.116(9) -0.009(8) 0.105(13)
C126 0.189(8) 0.316(12) 0.418(16) 0.111(12) 0.019(10) 0.100(8)
B68 0.0305(14) 0.0228(12) 0.0246(12) 0.0028(9) 0.0055(10) 0.0110(10)

loop_
_geom_bond_atom_site_label_1
_geom_bond_atom_site_label_2
_geom_bond_distance
_geom_bond_site_symmetry_2
_geom_bond_publ_flag
Ti1 N39 1.7206(18) . ?
Ti1 N2 1.9940(18) . ?
Ti1 N6 2.0463(17) . ?
Ti1 N52 2.1704(17) . ?
Ti1 C3 2.695(2) . ?
F75 C70 1.348(3) . ?
F76 C71 1.350(3) . ?
F77 C72 1.348(3) . ?
F78 C73 1.347(3) . ?
F79 C74 1.350(3) . ?
F86 C81 1.359(2) . ?
F87 C82 1.347(3) . ?
F88 C83 1.345(3) . ?
F89 C84 1.350(3) . ?
F90 C85 1.356(3) . ?
F97 C92 1.363(2) . ?
F98 C93 1.355(3) . ?
F99 C94 1.348(3) . ?
F100 C95 1.345(3) . ?
F101 C96 1.353(3) . ?
F108 C103 1.351(2) . ?
F109 C104 1.343(3) . ?
F110 C105 1.341(3) . ?
F111 C106 1.351(2) . ?
F112 C107 1.353(2) . ?
F113 C114 1.303(5) . ?
F120 C119 1.410(11) . ?
N2 C3 1.364(3) . ?
N2 C7 1.441(3) . ?
N6 C5 1.326(3) . ?
N6 C27 1.456(3) . ?
N39 C40 1.414(3) . ?
N52 C53 1.293(3) . ?
N52 C61 1.449(3) . ?
C3 C4 1.400(3) . ?
C3 C19 1.569(3) . ?
C4 C5 1.439(3) . ?
C4 H127 0.94(2) . ?
C5 C23 1.560(3) . ?
C7 C8 1.400(3) . ?
C7 C12 1.409(3) . ?
C8 C9 1.393(4) . ?
C8 C16 1.528(4) . ?
C9 C10 1.369(5) . ?
C9 H128 0.91(4) . ?
C10 C11 1.376(4) . ?
C10 H129 0.90(4) . ?
C11 C12 1.389(3) . ?
C11 H130 1.00(3) . ?
C12 C13 1.520(3) . ?
C13 C15 1.521(4) . ?
C13 C14 1.535(4) . ?
C13 H131 1.00(2) . ?
C14 H132 1.01(4) . ?
C14 H133 1.03(3) . ?
C14 H134 1.01(3) . ?
C15 H135 0.88(3) . ?
C15 H136 1.00(3) . ?
C15 H137 0.95(3) . ?
C16 C17 1.520(4) . ?
C16 C18 1.531(4) . ?
C16 H138 1.03(3) . ?
C17 H139 0.94(4) . ?
C17 H140 0.95(3) . ?
C17 H141 1.05(3) . ?
C18 H142 1.02(5) . ?
C18 H143 1.05(3) . ?
C18 H144 1.06(3) . ?
C19 C22 1.531(4) . ?
C19 C20 1.536(3) . ?
C19 C21 1.540(3) . ?
C20 H145 1.00(3) . ?
C20 H146 1.01(3) . ?
C20 H147 0.94(3) . ?
C21 H148 1.02(3) . ?
C21 H149 0.92(3) . ?
C21 H150 0.98(3) . ?
C22 H151 1.02(3) . ?
C22 H152 1.02(3) . ?
C22 H153 0.90(3) . ?
C23 C25 1.535(3) . ?
C23 C24 1.537(3) . ?
C23 C26 1.545(3) . ?
C24 H154 1.01(3) . ?
C24 H155 1.04(3) . ?
C24 H156 0.97(3) . ?
C25 H157 1.00(3) . ?
C25 H158 0.94(3) . ?
C25 H159 0.97(2) . ?
C26 H160 0.93(3) . ?
C26 H161 0.96(3) . ?
C26 H162 0.95(3) . ?
C27 C28 1.399(3) . ?
C27 C32 1.416(3) . ?
C28 C29 1.397(4) . ?
C28 C36 1.511(4) . ?
C29 C30 1.375(4) . ?
C29 H163 0.96(3) . ?
C30 C31 1.385(4) . ?
C30 H164 1.00(4) . ?
C31 C32 1.388(3) . ?
C31 H165 1.00(3) . ?
C32 C33 1.531(3) . ?
C33 C35 1.526(4) . ?
C33 C34 1.535(4) . ?
C33 H166 1.02(3) . ?
C34 H167 1.09(3) . ?
C34 H168 0.97(3) . ?
C34 H169 1.05(3) . ?
C35 H170 1.07(3) . ?
C35 H171 1.10(3) . ?
C35 H172 0.99(3) . ?
C36 C38 1.528(4) . ?
C36 C37 1.532(4) . ?
C36 H173 0.97(3) . ?
C37 H174 1.08(5) . ?
C37 H175 1.03(4) . ?
C37 H176 0.98(4) . ?
C38 H177 0.99(4) . ?
C38 H178 0.98(4) . ?
C38 H179 0.99(5) . ?
C40 C45 1.409(4) . ?
C40 C41 1.423(4) . ?
C41 C42 1.391(4) . ?
C41 C49 1.529(4) . ?
C42 C43 1.382(5) . ?
C42 H180 1.13(4) . ?
C43 C44 1.356(5) . ?
C43 H181 0.91(4) . ?
C44 C45 1.405(4) . ?
C44 H182 1.00(4) . ?
C45 C46 1.487(4) . ?
C46 C47 1.544(4) . ?
C46 C48 1.550(4) . ?
C46 H183 0.95(3) . ?
C47 H184 1.00(4) . ?
C47 H185 1.16(4) . ?
C47 H186 1.22(4) . ?
C48 H187 1.05(3) . ?
C48 H188 1.08(4) . ?
C48 H189 1.12(5) . ?
C49 C50 1.531(4) . ?
C49 C51 1.539(4) . ?
C49 H190 1.05(3) . ?
C50 H191 1.04(4) . ?
C50 H192 1.04(4) . ?
C50 H193 1.15(3) . ?
C51 H194 1.16(7) . ?
C51 H195 1.00(3) . ?
C51 H196 1.19(5) . ?
C53 C54 1.460(3) . ?
C53 H197 0.93(3) . ?
C54 C59 1.395(3) . ?
C54 C55 1.401(3) . ?
C55 C56 1.384(3) . ?
C55 H198 1.03(3) . ?
C56 C57 1.378(4) . ?
C56 H199 0.98(3) . ?
C57 C58 1.383(4) . ?
C57 C60 1.518(4) . ?
C58 C59 1.382(4) . ?
C58 H200 0.96(3) . ?
C59 H201 0.92(3) . ?
C60 H202 0.92(5) . ?
C60 H203 0.79(6) . ?
C60 H204 0.94(4) . ?
C61 C62 1.389(3) . ?
C61 C66 1.394(3) . ?
C62 C63 1.378(3) . ?
C62 H205 0.91(2) . ?
C63 C64 1.387(3) . ?
C63 H206 0.91(2) . ?
C64 C65 1.392(3) . ?
C64 C67 1.503(3) . ?
C65 C66 1.381(3) . ?
C65 H207 0.93(3) . ?
C66 H208 0.91(2) . ?
C67 H209 0.98(3) . ?
C67 H210 1.01(3) . ?
C67 H211 0.94(3) . ?
C69 C70 1.389(3) . ?
C69 C74 1.398(3) . ?
C69 B68 1.655(3) . ?
C70 C71 1.385(3) . ?
C71 C72 1.360(4) . ?
C72 C73 1.380(4) . ?
C73 C74 1.378(3) . ?
C80 C81 1.383(3) . ?
C80 C85 1.392(3) . ?
C80 B68 1.657(3) . ?
C81 C82 1.382(3) . ?
C82 C83 1.375(3) . ?
C83 C84 1.369(3) . ?
C84 C85 1.380(3) . ?
C91 C96 1.389(3) . ?
C91 C92 1.392(3) . ?
C91 B68 1.657(3) . ?
C92 C93 1.372(3) . ?
C93 C94 1.381(3) . ?
C94 C95 1.369(3) . ?
C95 C96 1.381(3) . ?
C102 C107 1.390(3) . ?
C102 C103 1.397(3) . ?
C102 B68 1.643(3) . ?
C103 C104 1.368(3) . ?
C104 C105 1.383(3) . ?
C105 C106 1.366(3) . ?
C106 C107 1.373(3) . ?
C114 C115 1.308(5) . ?
C114 C119 1.312(5) . ?
C115 C116 1.374(6) . ?
C115 H215 0.9500 . ?
C116 C117 1.290(8) . ?
C116 H214 0.9500 . ?
C117 C118 1.442(8) . ?
C117 H213 0.9500 . ?
C118 C119 1.339(7) . ?
C118 H212 0.9500 . ?
C121 C122 1.511(5) . ?
C121 H216 1.05(4) . ?
C121 H217 1.09(4) . ?
C121 H218 0.98(4) . ?
C122 C123 1.496(5) . ?
C122 H219 1.16(4) . ?
C122 H220 1.15(4) . ?
C123 C123 1.499(6) 2_677 ?
C123 H221 1.12(3) . ?
C123 H222 1.11(3) . ?
C124 C124 1.72(2) 2_878 ?
C124 C125 1.927(19) . ?
C124 C125 1.946(18) 2_878 ?
C125 C126 1.487(13) . ?
C125 C124 1.946(18) 2_878 ?
